data_2204444
loop_
_publ_author_name
'Shi, Wen-Juan'
'Li, Dan'
'Ng, Seik Weng'

_publ_section_title <i>trans</i>-Dichlorobis[pyrimidine-2(1<i>H</i>)-thione-\k<i>N</i>]cobalt(II)
_journal_issue 11
_journal_name_full 'Acta Crystallographica Section E'
_journal_page_first m1664
_journal_page_last m1665
_journal_paper_doi 10.1107/S1600536804025887
_journal_volume 60
_journal_year 2004
_chemical_formula_iupac '[Co Cl2 (C4 H4 N2 S)2]'
_chemical_formula_moiety 'C8 H8 Cl2 Co N4 S2'
_chemical_formula_sum 'C8 H8 Cl2 Co N4 S2'
_chemical_formula_weight 354.13
_chemical_name_systematic
;
trans-Dichlorobis[pyrimidine-2(1H)-thione-\kN^1^]cobalt(II)
;
_space_group_IT_number 15
_symmetry_cell_setting monoclinic
_symmetry_space_group_name_Hall '-C 2yc'
_symmetry_space_group_name_H-M 'C 1 2/c 1'
_atom_sites_solution_hydrogens geom
_atom_sites_solution_primary direct
_atom_sites_solution_secondary difmap
_audit_creation_method SHELXL-97
_cell_angle_alpha 90
_cell_angle_beta 115.0130(10)
_cell_angle_gamma 90
_cell_formula_units_Z 4
_cell_length_a 12.3690(8)
_cell_length_b 8.3050(6)
_cell_length_c 13.9204(9)
_cell_measurement_reflns_used 2946
_cell_measurement_temperature 295(2)
_cell_measurement_theta_max 27.7
_cell_measurement_theta_min 3.1
_cell_volume 1295.85(15)
_computing_cell_refinement 'SAINT (Bruker, 2002)'
_computing_data_collection 'SMART (Bruker, 2002)'
_computing_data_reduction SAINT
_computing_molecular_graphics 'ORTEPII (Johnson, 1976)'
_computing_publication_material SHELXL97
_computing_structure_refinement 'SHELXL97 (Sheldrick, 1997)'
_computing_structure_solution 'SHELXS97 (Sheldrick, 1997)'
_diffrn_ambient_temperature 295(2)
_diffrn_measured_fraction_theta_full 0.98
_diffrn_measured_fraction_theta_max 0.98
_diffrn_measurement_device_type 'Bruker APEX area-dectector'
_diffrn_measurement_method '\f and \w'
_diffrn_radiation_monochromator graphite
_diffrn_radiation_source 'fine-focus sealed tube'
_diffrn_radiation_type MoK\a
_diffrn_radiation_wavelength 0.71073
_diffrn_reflns_av_R_equivalents 0.017
_diffrn_reflns_av_sigmaI/netI 0.016
_diffrn_reflns_limit_h_max 16
_diffrn_reflns_limit_h_min -15
_diffrn_reflns_limit_k_max 10
_diffrn_reflns_limit_k_min -10
_diffrn_reflns_limit_l_max 18
_diffrn_reflns_limit_l_min -18
_diffrn_reflns_number 5449
_diffrn_reflns_theta_full 27.8
_diffrn_reflns_theta_max 27.84
_diffrn_reflns_theta_min 3.05
_diffrn_standards_decay_% 0
_diffrn_standards_interval_count 0
_diffrn_standards_interval_time 0
_diffrn_standards_number 0
_exptl_absorpt_coefficient_mu 2.039
_exptl_absorpt_correction_T_max 0.792
_exptl_absorpt_correction_T_min 0.645
_exptl_absorpt_correction_type multi-scan
_exptl_absorpt_process_details '(SADABS; Bruker, 2002)'
_exptl_crystal_colour Blue
_exptl_crystal_density_diffrn 1.815
_exptl_crystal_density_method 'not measured'
_exptl_crystal_description Block
_exptl_crystal_F_000 708
_exptl_crystal_size_max 0.18
_exptl_crystal_size_mid 0.14
_exptl_crystal_size_min 0.12
_refine_diff_density_max 0.32
_refine_diff_density_min -0.25
_refine_ls_extinction_method none
_refine_ls_goodness_of_fit_ref 1.05
_refine_ls_hydrogen_treatment refall
_refine_ls_matrix_type full
_refine_ls_number_parameters 94
_refine_ls_number_reflns 1518
_refine_ls_number_restraints 4
_refine_ls_restrained_S_all 1.05
_refine_ls_R_factor_all 0.028
_refine_ls_R_factor_gt 0.026
_refine_ls_shift/su_max 0.001
_refine_ls_shift/su_mean 0.000
_refine_ls_structure_factor_coef Fsqd
_refine_ls_weighting_details 'calc w = 1/[\s^2^(Fo^2^)+(0.0464P)^2^+0.3426P] where P = (Fo^2^+2Fc^2^)/3'
_refine_ls_weighting_scheme calc
_refine_ls_wR_factor_gt 0.069
_refine_ls_wR_factor_ref 0.071
_reflns_number_gt 1417
_reflns_number_total 1518
_reflns_threshold_expression I>2\s(I)
_cod_data_source_file bt6542.cif
_cod_data_source_block I
_cod_original_cell_volume 1295.9(2)
_cod_original_sg_symbol_H-M 'C 2/c'
_cod_database_code 2204444
_cod_database_fobs_code 2204444

loop_
_symmetry_equiv_pos_as_xyz
'x, y, z'
'-x, y, -z+1/2'
'x+1/2, y+1/2, z'
'-x+1/2, y+1/2, -z+1/2'
'-x, -y, -z'
'x, -y, z-1/2'
'-x+1/2, -y+1/2, -z'
'x+1/2, -y+1/2, z-1/2'

loop_
_atom_site_label
_atom_site_fract_x
_atom_site_fract_y
_atom_site_fract_z
_atom_site_U_iso_or_equiv
_atom_site_adp_type
_atom_site_calc_flag
_atom_site_refinement_flags
_atom_site_occupancy
_atom_site_type_symbol
Co1 0.5000 0.85299(4) 0.7500 0.03460(10) Uani d S 1 Co
Cl1 0.34264(4) 1.03903(5) 0.70577(3) 0.03700(10) Uani d . 1 Cl
S1 0.33306(4) 0.60231(6) 0.63098(4) 0.04010(10) Uani d . 1 S
N1 0.50050(10) 0.7716(2) 0.61150(10) 0.0325(3) Uani d . 1 N
N2 0.38260(10) 0.6242(2) 0.46140(10) 0.0353(3) Uani d D 1 N
C1 0.40820(10) 0.6680(2) 0.56360(10) 0.0304(3) Uani d . 1 C
C2 0.5668(2) 0.8175(2) 0.5622(2) 0.0405(4) Uani d D 1 C
C3 0.5440(2) 0.7688(2) 0.4601(2) 0.0454(4) Uani d D 1 C
C4 0.4467(2) 0.6742(2) 0.40980(10) 0.0417(4) Uani d D 1 C
H2n 0.321(2) 0.568(3) 0.426(2) 0.064(7) Uiso d D 1 H
H2 0.6340(10) 0.881(2) 0.604(2) 0.045(6) Uiso d D 1 H
H3 0.591(2) 0.810(3) 0.427(2) 0.059(7) Uiso d D 1 H
H4 0.420(2) 0.640(3) 0.3390(10) 0.050(6) Uiso d D 1 H

loop_
_atom_site_aniso_label
_atom_site_aniso_U_11
_atom_site_aniso_U_22
_atom_site_aniso_U_33
_atom_site_aniso_U_12
_atom_site_aniso_U_13
_atom_site_aniso_U_23
Co1 0.0320(2) 0.0457(2) 0.0280(2) 0.000 0.01460(10) 0.000
Cl1 0.0323(2) 0.0412(2) 0.0342(2) 0.0013(2) 0.0109(2) -0.0008(2)
S1 0.0359(2) 0.0440(3) 0.0444(3) -0.0041(2) 0.0207(2) -0.0007(2)
N1 0.0303(6) 0.0352(7) 0.0313(7) -0.0017(5) 0.0123(5) -0.0011(6)
N2 0.0310(7) 0.0371(7) 0.0313(7) 0.0040(6) 0.0069(6) -0.0028(6)
C1 0.0260(10) 0.0310(10) 0.0320(10) 0.0050(10) 0.0100(10) 0.0000(10)
C2 0.0410(10) 0.0390(10) 0.0460(10) -0.0060(10) 0.0230(10) -0.0010(10)
C3 0.0580(10) 0.0440(10) 0.0460(10) 0.0020(10) 0.0340(10) 0.0080(10)
C4 0.0520(10) 0.0410(10) 0.0310(10) 0.0120(10) 0.0170(10) 0.0030(10)

loop_
_atom_type_symbol
_atom_type_description
_atom_type_scat_dispersion_real
_atom_type_scat_dispersion_imag
_atom_type_scat_source
C C 0.0033 0.0016 'International Tables Vol C Tables 4.2.6.8 and 6.1.1.4'
H H 0.0000 0.0000 'International Tables Vol C Tables 4.2.6.8 and 6.1.1.4'
N N 0.0061 0.0033 'International Tables Vol C Tables 4.2.6.8 and 6.1.1.4'
S S 0.1246 0.1234 'International Tables Vol C Tables 4.2.6.8 and 6.1.1.4'
Cl Cl 0.1484 0.1585 'International Tables Vol C Tables 4.2.6.8 and 6.1.1.4'
Co Co 0.3494 0.9721 'International Tables Vol C Tables 4.2.6.8 and 6.1.1.4'

loop_
_geom_angle_atom_site_label_1
_geom_angle_atom_site_label_2
_geom_angle_atom_site_label_3
_geom_angle_site_symmetry_1
_geom_angle_site_symmetry_3
_geom_angle
_geom_angle_publ_flag
N1 Co1 N1 . 2_656 141.41(8) yes
N1 Co1 Cl1 . . 107.57(4) yes
N1 Co1 Cl1 . 2_656 97.58(4) yes
N1 Co1 Cl1 2_656 . 97.58(4) no
N1 Co1 Cl1 2_656 2_656 107.57(4) no
Cl1 Co1 Cl1 . 2_656 97.95(2) yes
C2 N1 C1 . . 120.1(2) no
C2 N1 Co1 . . 129.90(10) no
C1 N1 Co1 . . 109.60(10) no
C4 N2 C1 . . 123.0(2) no
N1 C1 N2 . . 117.1(2) no
N1 C1 S1 . . 118.90(10) no
N2 C1 S1 . . 124.00(10) no
N1 C2 C3 . . 122.9(2) no
C4 C3 C2 . . 116.7(2) no
N2 C4 C3 . . 119.9(2) no
C4 N2 H2n . . 117(2) no
C1 N2 H2n . . 120(2) no
N1 C2 H2 . . 114.0(10) no
C3 C2 H2 . . 123.0(10) no
C4 C3 H3 . . 124(2) no
C2 C3 H3 . . 120(2) no
N2 C4 H4 . . 116.0(10) no
C3 C4 H4 . . 124.0(10) no

loop_
_geom_bond_atom_site_label_1
_geom_bond_atom_site_label_2
_geom_bond_site_symmetry_2
_geom_bond_distance
_geom_bond_publ_flag
Co1 N1 . 2.0450(10) yes
Co1 N1 2_656 2.0450(10) no
Co1 Cl1 . 2.3540(5) yes
Co1 Cl1 2_656 2.3540(5) no
S1 C1 . 1.667(2) no
N1 C2 . 1.329(2) no
N1 C1 . 1.359(2) no
N2 C4 . 1.341(3) no
N2 C1 . 1.368(2) no
C2 C3 . 1.386(3) no
C3 C4 . 1.357(3) no
N2 H2n . 0.850(10) no
C2 H2 . 0.950(10) no
C3 H3 . 0.940(10) no
C4 H4 . 0.950(10) no

loop_
_geom_hbond_atom_site_label_D
_geom_hbond_atom_site_label_H
_geom_hbond_atom_site_label_A
_geom_hbond_site_symmetry_A
_geom_hbond_distance_DH
_geom_hbond_distance_HA
_geom_hbond_distance_DA
_geom_hbond_angle_DHA
_geom_hbond_publ_flag
N2 H2n Cl1 7_566 0.850(10) 2.260(10) 3.088(2) 164(2) yes

loop_
_geom_torsion_atom_site_label_1
_geom_torsion_atom_site_label_2
_geom_torsion_atom_site_label_3
_geom_torsion_atom_site_label_4
_geom_torsion_site_symmetry_1
_geom_torsion
_geom_torsion_publ_flag
N1 Co1 N1 C2 2_656 -133.5(2) no
Cl1 Co1 N1 C2 2_656 -2.6(2) no
Cl1 Co1 N1 C2 . 98.3(2) no
N1 Co1 N1 C1 2_656 54.00(10) no
Cl1 Co1 N1 C1 2_656 -175.10(10) no
Cl1 Co1 N1 C1 . -74.20(10) no
C2 N1 C1 N2 . -4.6(2) no
Co1 N1 C1 N2 . 168.80(10) no
C2 N1 C1 S1 . 175.60(10) no
Co1 N1 C1 S1 . -11.1(2) no
C4 N2 C1 N1 . 2.5(2) no
C4 N2 C1 S1 . -177.70(10) no
C1 N1 C2 C3 . 2.4(3) no
Co1 N1 C2 C3 . -169.50(10) no
N1 C2 C3 C4 . 2.1(3) no
C1 N2 C4 C3 . 2.1(3) no
C2 C3 C4 N2 . -4.3(3) no
